data_1555194
loop_
_publ_author_name
'Takamatsu, Kazutaka'
'Hirano, Koji'
'Miura, Masahiro'

_publ_section_title
;
 Copper-Catalyzed Formal [4 + 1] Cycloaddition of Benzamides and
 Isonitriles via Directed C-H Cleavage.
;
_journal_issue 16
_journal_name_full 'Organic letters'
_journal_page_first 4066
_journal_page_last 4069
_journal_paper_doi 10.1021/acs.orglett.5b01986
_journal_volume 17
_journal_year 2015
_chemical_formula_moiety 'C25 H19 N3 O'
_chemical_formula_sum 'C25 H19 N3 O'
_chemical_formula_weight 377.44
_space_group_IT_number 19
_space_group_name_Hall 'P 2ac 2ab'
_space_group_name_H-M_alt 'P 21 21 21'
_symmetry_cell_setting orthorhombic
_symmetry_Int_Tables_number 19
_symmetry_space_group_name_Hall 'P 2ac 2ab'
_symmetry_space_group_name_H-M 'P 21 21 21'
_atom_sites_solution_hydrogens geom
_atom_sites_solution_primary direct
_atom_sites_solution_secondary difmap
_cell_angle_alpha 90.0000
_cell_angle_beta 90.0000
_cell_angle_gamma 90.0000
_cell_formula_units_Z 4
_cell_length_a 7.2944(19)
_cell_length_b 14.078(4)
_cell_length_c 19.047(6)
_cell_measurement_reflns_used 2954
_cell_measurement_temperature 293
_cell_measurement_theta_max 27.50
_cell_measurement_theta_min 3.10
_cell_volume 1955.9(10)
_computing_cell_refinement 'CrystalClear-SM Expert 2.0 r15'
_computing_data_collection 'CrystalClear-SM Expert 2.0 r15 (Rigaku, 2011)'
_computing_data_reduction 'CrystalClear-SM Expert 2.0 r15'
_computing_molecular_graphics 'CrystalStructure 4.0'
_computing_publication_material 'CrystalStructure 4.0 (Rigaku, 2010)'
_computing_structure_refinement 'SHELXL97 (Sheldrick, 2008)'
_computing_structure_solution 'SHELXS97 (Sheldrick, 2008)'
_diffrn_ambient_temperature 293
_diffrn_detector_area_resol_mean 6.827
_diffrn_measured_fraction_theta_full 0.996
_diffrn_measured_fraction_theta_max 0.996
_diffrn_measurement_device_type 'Rigaku XtaLAB mini'
_diffrn_measurement_method \w
_diffrn_radiation_type 'Mo K\a'
_diffrn_radiation_wavelength 0.71075
_diffrn_reflns_av_R_equivalents 0.1110
_diffrn_reflns_limit_h_max 9
_diffrn_reflns_limit_h_min -9
_diffrn_reflns_limit_k_max 18
_diffrn_reflns_limit_k_min -18
_diffrn_reflns_limit_l_max 24
_diffrn_reflns_limit_l_min -24
_diffrn_reflns_number 21034
_diffrn_reflns_theta_full 27.51
_diffrn_reflns_theta_max 27.50
_diffrn_standards_number 0
_exptl_absorpt_coefficient_mu 0.080
_exptl_absorpt_correction_T_max 0.984
_exptl_absorpt_correction_T_min 0.977
_exptl_absorpt_correction_type numerical
_exptl_absorpt_process_details 'NUMABS (Rigaku, 1999)'
_exptl_crystal_colour colorless
_exptl_crystal_density_diffrn 1.282
_exptl_crystal_density_method 'not measured'
_exptl_crystal_description prism
_exptl_crystal_F_000 792.00
_exptl_crystal_size_max 0.200
_exptl_crystal_size_mid 0.200
_exptl_crystal_size_min 0.200
_refine_diff_density_max 0.220
_refine_diff_density_min -0.320
_refine_ls_extinction_method none
_refine_ls_goodness_of_fit_ref 1.037
_refine_ls_hydrogen_treatment constr
_refine_ls_number_parameters 262
_refine_ls_number_reflns 4488
_refine_ls_number_restraints 0
_refine_ls_R_factor_gt 0.0765
_refine_ls_shift/su_max 0.000
_refine_ls_structure_factor_coef Fsqd
_refine_ls_weighting_details 'w = 1/[\s^2^(Fo^2^)+(0.0735P)^2^+0.4088P] where P=(Fo^2^+2Fc^2^)/3'
_refine_ls_weighting_scheme calc
_refine_ls_wR_factor_ref 0.1834
_reflns_number_gt 2724
_reflns_number_total 4488
_reflns_threshold_expression F^2^>2.0\s(F^2^)
_cod_data_source_file ol5b01986_si_002.cif
_cod_data_source_block 609
_cod_database_code 1555194

loop_
_symmetry_equiv_pos_site_id
_symmetry_equiv_pos_as_xyz
1 +X,+Y,+Z
2 1/2+X,1/2-Y,-Z
3 -X,1/2+Y,1/2-Z
4 1/2-X,-Y,1/2+Z

loop_
_atom_site_label
_atom_site_type_symbol
_atom_site_fract_x
_atom_site_fract_y
_atom_site_fract_z
_atom_site_U_iso_or_equiv
_atom_site_adp_type
_atom_site_occupancy
_atom_site_symmetry_multiplicity
_atom_site_calc_flag
_atom_site_refinement_flags
O1 O 0.6671(4) 0.4991(2) 0.54918(13) 0.0545(8) Uani 1.0 4 d .
N2 N 0.6788(5) 0.4008(2) 0.64617(15) 0.0409(8) Uani 1.0 4 d .
N3 N 0.5920(5) 0.2162(3) 0.60967(16) 0.0415(8) Uani 1.0 4 d .
N10 N 0.6373(5) 0.3292(2) 0.75513(15) 0.0415(8) Uani 1.0 4 d .
C4 C 0.8200(6) 0.3382(3) 0.62241(18) 0.0403(9) Uani 1.0 4 d .
C5 C 0.7706(5) 0.2450(3) 0.60242(19) 0.0379(9) Uani 1.0 4 d .
C6 C 0.4399(6) 0.4653(3) 0.71083(19) 0.0391(9) Uani 1.0 4 d .
C7 C 0.6098(6) 0.4748(3) 0.60638(19) 0.0437(10) Uani 1.0 4 d .
C8 C 0.5498(5) 0.3203(3) 0.82121(17) 0.0358(9) Uani 1.0 4 d .
C9 C 0.3174(6) 0.2566(3) 0.8966(2) 0.0473(10) Uani 1.0 4 d .
C11 C 0.5682(6) 0.3435(3) 0.94586(19) 0.0472(10) Uani 1.0 4 d .
C12 C 0.4052(6) 0.2941(3) 0.9536(2) 0.0473(10) Uani 1.0 4 d .
C13 C 0.4547(6) 0.5145(3) 0.64746(19) 0.0416(10) Uani 1.0 4 d .
C14 C 0.5851(6) 0.3914(3) 0.71109(17) 0.0388(9) Uani 1.0 4 d .
C15 C 0.9087(6) 0.1850(3) 0.57604(19) 0.0461(10) Uani 1.0 4 d .
C16 C 0.6437(6) 0.3569(3) 0.87925(19) 0.0410(10) Uani 1.0 4 d .
C17 C 0.3872(6) 0.2686(3) 0.82852(19) 0.0447(10) Uani 1.0 4 d .
C18 C 0.6806(9) 0.0644(3) 0.5641(3) 0.0639(14) Uani 1.0 4 d .
C19 C 0.9949(6) 0.3692(4) 0.6165(2) 0.0560(13) Uani 1.0 4 d .
C20 C 0.3093(6) 0.4906(3) 0.7592(2) 0.0455(10) Uani 1.0 4 d .
C21 C 0.3426(6) 0.5895(3) 0.6319(3) 0.0497(11) Uani 1.0 4 d .
C22 C 0.5539(7) 0.1289(3) 0.5914(3) 0.0552(12) Uani 1.0 4 d .
C23 C 0.8214(7) 0.4096(4) 0.8701(3) 0.0621(13) Uani 1.0 4 d .
C24 C 1.0902(7) 0.2187(4) 0.5693(2) 0.0580(12) Uani 1.0 4 d .
C25 C 0.2941(7) 0.2249(4) 0.7662(3) 0.0592(13) Uani 1.0 4 d .
C26 C 0.1931(7) 0.5659(3) 0.7439(3) 0.0532(11) Uani 1.0 4 d .
C27 C 0.2107(6) 0.6145(3) 0.6809(3) 0.0543(12) Uani 1.0 4 d .
C28 C 1.1322(6) 0.3072(5) 0.5897(3) 0.0671(15) Uani 1.0 4 d .
C29 C 0.8570(8) 0.0927(4) 0.5564(2) 0.0623(14) Uani 1.0 4 d .
H9 H 0.2095 0.2224 0.9030 0.0568 Uiso 1.0 4 calc R
H11 H 0.6276 0.3678 0.9852 0.0566 Uiso 1.0 4 calc R
H12 H 0.3549 0.2864 0.9981 0.0567 Uiso 1.0 4 calc R
H18 H 0.6448 0.0034 0.5515 0.0767 Uiso 1.0 4 calc R
H19 H 1.0253 0.4307 0.6300 0.0672 Uiso 1.0 4 calc R
H20 H 0.2988 0.4579 0.8014 0.0546 Uiso 1.0 4 calc R
H21 H 0.3545 0.6226 0.5899 0.0597 Uiso 1.0 4 calc R
H22 H 0.4336 0.1082 0.5970 0.0662 Uiso 1.0 4 calc R
H23A H 0.8523 0.4121 0.8212 0.0745 Uiso 1.0 4 calc R
H23B H 0.9168 0.3773 0.8953 0.0745 Uiso 1.0 4 calc R
H23C H 0.8086 0.4730 0.8880 0.0745 Uiso 1.0 4 calc R
H24 H 1.1806 0.1795 0.5507 0.0696 Uiso 1.0 4 calc R
H25A H 0.1844 0.1931 0.7811 0.0710 Uiso 1.0 4 calc R
H25B H 0.3751 0.1799 0.7444 0.0710 Uiso 1.0 4 calc R
H25C H 0.2632 0.2737 0.7330 0.0710 Uiso 1.0 4 calc R
H26 H 0.1034 0.5838 0.7760 0.0638 Uiso 1.0 4 calc R
H27 H 0.1322 0.6649 0.6713 0.0652 Uiso 1.0 4 calc R
H28 H 1.2526 0.3283 0.5862 0.0806 Uiso 1.0 4 calc R
H29 H 0.9437 0.0510 0.5382 0.0748 Uiso 1.0 4 calc R

loop_
_atom_site_aniso_label
_atom_site_aniso_U_11
_atom_site_aniso_U_22
_atom_site_aniso_U_33
_atom_site_aniso_U_12
_atom_site_aniso_U_13
_atom_site_aniso_U_23
O1 0.067(2) 0.0590(18) 0.0376(15) -0.0176(16) -0.0000(15) 0.0143(14)
N2 0.055(2) 0.0367(17) 0.0312(16) -0.0085(16) 0.0052(15) 0.0034(14)
N3 0.0401(18) 0.0430(19) 0.0413(17) 0.0001(15) -0.0022(16) 0.0058(15)
N10 0.052(2) 0.0379(17) 0.0342(16) 0.0007(16) 0.0006(15) 0.0017(14)
C4 0.045(3) 0.049(3) 0.0276(18) -0.005(2) 0.0039(18) 0.0039(17)
C5 0.045(3) 0.040(2) 0.0288(18) 0.0037(18) -0.0007(17) 0.0020(17)
C6 0.054(3) 0.0286(19) 0.0350(19) -0.0033(19) -0.0097(19) 0.0004(16)
C7 0.060(3) 0.037(2) 0.035(2) -0.0146(19) -0.007(2) 0.0081(17)
C8 0.041(3) 0.038(2) 0.0282(17) 0.0050(17) 0.0039(17) 0.0025(16)
C9 0.051(3) 0.047(3) 0.044(3) -0.002(2) 0.005(3) 0.009(2)
C11 0.065(3) 0.044(3) 0.0324(19) 0.008(3) -0.002(2) -0.0010(18)
C12 0.059(3) 0.051(3) 0.0321(19) 0.006(3) 0.010(2) 0.0035(18)
C13 0.051(3) 0.036(2) 0.038(2) -0.0053(19) -0.0060(19) -0.0007(18)
C14 0.054(3) 0.036(2) 0.0267(17) -0.0038(19) -0.0013(18) -0.0032(17)
C15 0.045(3) 0.059(3) 0.0335(19) 0.013(3) -0.0014(19) 0.0073(19)
C16 0.050(3) 0.037(2) 0.036(2) -0.0018(18) 0.0000(18) 0.0013(17)
C17 0.043(3) 0.052(3) 0.039(2) 0.005(2) -0.0046(19) 0.0068(19)
C18 0.096(4) 0.041(3) 0.054(3) 0.008(3) -0.001(3) 0.001(3)
C19 0.061(3) 0.076(4) 0.030(2) -0.027(3) 0.003(2) 0.002(3)
C20 0.055(3) 0.043(3) 0.039(2) 0.004(2) -0.002(2) -0.0044(19)
C21 0.055(3) 0.040(3) 0.054(3) -0.007(3) -0.014(3) 0.0124(19)
C22 0.060(3) 0.045(3) 0.061(3) -0.003(3) -0.007(3) 0.006(3)
C23 0.072(3) 0.063(3) 0.052(3) -0.017(3) -0.005(3) -0.005(3)
C24 0.046(3) 0.093(4) 0.036(3) 0.019(3) 0.006(2) 0.003(3)
C25 0.060(3) 0.071(4) 0.046(3) -0.013(3) -0.002(3) 0.004(3)
C26 0.056(3) 0.045(3) 0.059(3) 0.004(2) -0.002(3) -0.006(3)
C27 0.056(3) 0.039(3) 0.068(3) 0.001(2) -0.010(3) 0.007(3)
C28 0.039(3) 0.126(5) 0.037(3) -0.007(3) 0.004(2) 0.016(3)
C29 0.085(4) 0.062(3) 0.040(3) 0.035(3) 0.005(3) 0.003(3)

loop_
_atom_type_symbol
_atom_type_description
_atom_type_scat_dispersion_real
_atom_type_scat_dispersion_imag
_atom_type_scat_source
C C 0.0033 0.0016
;
International Tables for Crystallography
(1992, Vol. C, Tables 4.2.6.8 and 6.1.1.4)
;
H H 0.0000 0.0000
;
International Tables for Crystallography
(1992, Vol. C, Table 6.1.1.4)
;
N N 0.0061 0.0033
;
International Tables for Crystallography
(1992, Vol. C, Tables 4.2.6.8 and 6.1.1.4)
;
O O 0.0106 0.0060
;
International Tables for Crystallography
(1992, Vol. C, Tables 4.2.6.8 and 6.1.1.4)
;

loop_
_geom_angle_atom_site_label_1
_geom_angle_atom_site_label_2
_geom_angle_atom_site_label_3
_geom_angle
_geom_angle_publ_flag
C4 N2 C7 123.6(3) yes
C4 N2 C14 124.4(3) yes
C7 N2 C14 111.9(4) yes
C5 N3 C22 116.9(4) yes
C8 N10 C14 120.9(4) yes
N2 C4 C5 118.3(4) yes
N2 C4 C19 120.4(4) yes
C5 C4 C19 121.2(4) yes
N3 C5 C4 119.3(4) yes
N3 C5 C15 122.6(4) yes
C4 C5 C15 118.1(4) yes
C13 C6 C14 107.2(4) yes
C13 C6 C20 120.3(4) yes
C14 C6 C20 132.5(4) yes
O1 C7 N2 125.3(4) yes
O1 C7 C13 128.9(4) yes
N2 C7 C13 105.8(3) yes
N10 C8 C16 116.7(4) yes
N10 C8 C17 121.1(3) yes
C16 C8 C17 121.9(4) yes
C12 C9 C17 121.2(4) yes
C12 C11 C16 120.2(4) yes
C9 C12 C11 120.7(4) yes
C6 C13 C7 109.2(4) yes
C6 C13 C21 121.6(4) yes
C7 C13 C21 129.2(4) yes
N2 C14 N10 119.7(4) yes
N2 C14 C6 106.0(3) yes
N10 C14 C6 134.3(4) yes
C5 C15 C24 120.1(4) yes
C5 C15 C29 117.3(4) yes
C24 C15 C29 122.6(5) yes
C8 C16 C11 118.4(4) yes
C8 C16 C23 120.8(4) yes
C11 C16 C23 120.8(4) yes
C8 C17 C9 117.6(4) yes
C8 C17 C25 121.2(4) yes
C9 C17 C25 121.2(4) yes
C22 C18 C29 118.6(5) yes
C4 C19 C28 119.7(5) yes
C6 C20 C26 118.8(4) yes
C13 C21 C27 117.7(4) yes
N3 C22 C18 124.7(5) yes
C15 C24 C28 120.0(5) yes
C20 C26 C27 120.0(4) yes
C21 C27 C26 121.5(4) yes
C19 C28 C24 120.9(5) yes
C15 C29 C18 119.9(5) yes
C12 C9 H9 119.422 no
C17 C9 H9 119.424 no
C12 C11 H11 119.892 no
C16 C11 H11 119.875 no
C9 C12 H12 119.630 no
C11 C12 H12 119.630 no
C22 C18 H18 120.707 no
C29 C18 H18 120.712 no
C4 C19 H19 120.150 no
C28 C19 H19 120.146 no
C6 C20 H20 120.576 no
C26 C20 H20 120.584 no
C13 C21 H21 121.146 no
C27 C21 H21 121.140 no
N3 C22 H22 117.653 no
C18 C22 H22 117.660 no
C16 C23 H23A 109.467 no
C16 C23 H23B 109.474 no
C16 C23 H23C 109.481 no
H23A C23 H23B 109.459 no
H23A C23 H23C 109.466 no
H23B C23 H23C 109.481 no
C15 C24 H24 119.997 no
C28 C24 H24 120.008 no
C17 C25 H25A 109.478 no
C17 C25 H25B 109.468 no
C17 C25 H25C 109.470 no
H25A C25 H25B 109.474 no
H25A C25 H25C 109.469 no
H25B C25 H25C 109.469 no
C20 C26 H26 119.977 no
C27 C26 H26 119.976 no
C21 C27 H27 119.273 no
C26 C27 H27 119.268 no
C19 C28 H28 119.557 no
C24 C28 H28 119.561 no
C15 C29 H29 120.053 no
C18 C29 H29 120.055 no

loop_
_geom_bond_atom_site_label_1
_geom_bond_atom_site_label_2
_geom_bond_distance
_geom_bond_publ_flag
O1 C7 1.216(5) yes
N2 C4 1.429(5) yes
N2 C7 1.383(5) yes
N2 C14 1.419(5) yes
N3 C5 1.371(5) yes
N3 C22 1.308(6) yes
N10 C8 1.417(5) yes
N10 C14 1.270(5) yes
C4 C5 1.413(6) yes
C4 C19 1.353(6) yes
C5 C15 1.407(6) yes
C6 C13 1.396(6) yes
C6 C14 1.485(6) yes
C6 C20 1.372(6) yes
C7 C13 1.484(6) yes
C8 C16 1.399(5) yes
C8 C17 1.399(6) yes
C9 C12 1.368(6) yes
C9 C17 1.403(6) yes
C11 C12 1.385(6) yes
C11 C16 1.396(6) yes
C13 C21 1.368(6) yes
C15 C24 1.413(7) yes
C15 C29 1.403(7) yes
C16 C23 1.503(7) yes
C17 C25 1.501(6) yes
C18 C22 1.396(7) yes
C18 C29 1.355(9) yes
C19 C28 1.424(7) yes
C20 C26 1.387(6) yes
C21 C27 1.385(7) yes
C24 C28 1.341(8) yes
C26 C27 1.388(7) yes
C9 H9 0.930 no
C11 H11 0.930 no
C12 H12 0.930 no
C18 H18 0.930 no
C19 H19 0.930 no
C20 H20 0.930 no
C21 H21 0.930 no
C22 H22 0.930 no
C23 H23A 0.960 no
C23 H23B 0.960 no
C23 H23C 0.960 no
C24 H24 0.930 no
C25 H25A 0.960 no
C25 H25B 0.960 no
C25 H25C 0.960 no
C26 H26 0.930 no
C27 H27 0.930 no
C28 H28 0.930 no
C29 H29 0.930 no

loop_
_geom_contact_atom_site_label_1
_geom_contact_atom_site_label_2
_geom_contact_distance
_geom_contact_publ_flag
_geom_contact_site_symmetry_2
O1 C4 2.885(5) no .
O1 C6 3.529(5) no .
O1 C14 3.488(5) no .
O1 C19 3.273(6) no .
O1 C21 3.115(6) no .
N2 N3 2.764(5) no .
N3 N10 3.212(5) no .
N3 C14 3.133(5) no .
N3 C29 2.791(6) no .
N10 C4 2.860(5) no .
N10 C5 3.288(5) no .
N10 C7 3.503(5) no .
N10 C13 3.575(5) no .
N10 C20 3.301(6) no .
N10 C23 2.807(6) no .
N10 C25 2.910(6) no .
C4 C22 3.578(6) no .
C4 C24 2.782(7) no .
C5 C7 3.443(6) no .
C5 C14 3.219(6) no .
C5 C18 2.724(6) no .
C5 C28 2.790(6) no .
C6 C8 3.038(5) no .
C6 C17 3.583(6) no .
C6 C27 2.744(6) no .
C7 C19 3.184(7) no .
C8 C12 2.759(6) no .
C8 C20 3.198(6) no .
C9 C16 2.788(6) no .
C11 C17 2.802(6) no .
C13 C26 2.746(6) no .
C14 C16 3.267(5) no .
C14 C17 3.174(6) no .
C14 C19 3.504(6) no .
C14 C23 3.494(6) no .
C14 C25 3.332(6) no .
C15 C19 2.778(7) no .
C15 C22 2.722(7) no .
C17 C20 3.441(6) no .
C20 C21 2.806(6) no .
O1 C11 3.537(5) no 4_664
O1 C29 3.291(6) no 2_456
N3 C24 3.529(5) no 2_456
N10 C27 3.443(6) no 3_646
C5 C24 3.562(6) no 2_456
C8 C21 3.460(6) no 3_646
C8 C27 3.384(6) no 3_646
C9 C21 3.461(6) no 3_646
C11 O1 3.537(5) no 4_665
C17 C21 3.288(6) no 3_646
C18 C20 3.524(6) no 3_646
C18 C28 3.460(7) no 2_456
C20 C18 3.524(6) no 3_656
C20 C22 3.590(6) no 3_656
C21 C8 3.460(6) no 3_656
C21 C9 3.461(6) no 3_656
C21 C17 3.288(6) no 3_656
C22 C20 3.590(6) no 3_646
C24 N3 3.529(5) no 2_556
C24 C5 3.562(6) no 2_556
C27 N10 3.443(6) no 3_656
C27 C8 3.384(6) no 3_656
C28 C18 3.460(7) no 2_556
C28 C29 3.524(7) no 2_556
C29 O1 3.291(6) no 2_556
C29 C28 3.524(7) no 2_456
O1 H19 3.1816 no .
O1 H21 2.9701 no .
N2 H19 2.5806 no .
N2 H23A 3.5685 no .
N3 H18 3.2177 no .
N3 H25B 3.0587 no .
N3 H25C 3.4533 no .
N10 H20 3.1869 no .
N10 H23A 2.3243 no .
N10 H23B 3.4267 no .
N10 H23C 3.4730 no .
N10 H25B 2.8499 no .
N10 H25C 2.8698 no .
C4 H28 3.2334 no .
C5 H19 3.2502 no .
C5 H22 3.1237 no .
C5 H24 3.2811 no .
C5 H29 3.2474 no .
C6 H21 3.2556 no .
C6 H25C 3.0193 no .
C6 H26 3.2171 no .
C7 H19 3.1261 no .
C7 H21 2.8098 no .
C8 H9 3.2384 no .
C8 H11 3.2435 no .
C8 H20 2.6927 no .
C8 H23A 2.5571 no .
C8 H23B 3.1305 no .
C8 H23C 3.1308 no .
C8 H25A 3.3008 no .
C8 H25B 2.7697 no .
C8 H25C 2.7614 no .
C9 H11 3.2279 no .
C9 H20 3.3674 no .
C9 H25A 2.5641 no .
C9 H25B 3.1206 no .
C9 H25C 3.1497 no .
C11 H9 3.2277 no .
C11 H23A 3.2969 no .
C11 H23B 2.7601 no .
C11 H23C 2.7589 no .
C13 H20 3.2443 no .
C13 H27 3.1977 no .
C14 H20 2.8635 no .
C14 H23A 2.8769 no .
C14 H25B 3.4085 no .
C14 H25C 2.9041 no .
C15 H18 3.2341 no .
C15 H28 3.2260 no .
C16 H12 3.2480 no .
C16 H20 3.2479 no .
C17 H12 3.2487 no .
C17 H20 2.7903 no .
C19 H24 3.2469 no .
C20 H25C 3.1130 no .
C20 H27 3.2384 no .
C21 H26 3.2534 no .
C22 H25B 3.2731 no .
C22 H29 3.2117 no .
C23 H11 2.6734 no .
C24 H19 3.2360 no .
C24 H29 2.6576 no .
C25 H9 2.6786 no .
C25 H20 3.3492 no .
C26 H21 3.2609 no .
C27 H20 3.2465 no .
C29 H22 3.1909 no .
C29 H24 2.6600 no .
H9 H12 2.2846 no .
H9 H25A 2.3650 no .
H9 H25B 3.3073 no .
H9 H25C 3.3404 no .
H11 H12 2.3086 no .
H11 H23A 3.5826 no .
H11 H23B 2.7197 no .
H11 H23C 2.7130 no .
H18 H22 2.3027 no .
H18 H29 2.2954 no .
H19 H28 2.3496 no .
H20 H25C 2.9146 no .
H20 H26 2.3251 no .
H21 H27 2.3212 no .
H22 H25B 3.0145 no .
H24 H28 2.2647 no .
H24 H29 2.5123 no .
H26 H27 2.3075 no .
O1 H9 3.3944 no 3_656
O1 H11 2.6907 no 4_664
O1 H23B 3.4625 no 4_664
O1 H23C 3.0999 no 4_664
O1 H24 3.1540 no 2_456
O1 H29 2.4338 no 2_456
N2 H28 3.4655 no 1_455
N3 H24 3.2463 no 1_455
N3 H24 3.4498 no 2_456
N3 H28 2.9702 no 1_455
N10 H27 3.1850 no 3_646
C4 H24 3.4586 no 2_456
C5 H24 3.1726 no 2_456
C5 H26 3.3696 no 3_646
C6 H19 3.4288 no 1_455
C6 H25B 3.4165 no 3_656
C6 H28 3.3492 no 1_455
C7 H28 3.3448 no 1_455
C7 H29 3.0306 no 2_456
C8 H21 3.3315 no 3_646
C8 H27 3.1916 no 3_646
C9 H11 3.1712 no 2_457
C9 H21 3.0582 no 3_646
C9 H23B 3.3804 no 1_455
C11 H9 3.1957 no 2_557
C11 H12 2.9761 no 2_557
C11 H18 2.7353 no 3_656
C11 H21 3.2329 no 3_646
C12 H9 3.5272 no 2_557
C12 H11 3.2642 no 2_457
C12 H12 3.5904 no 2_557
C12 H18 2.9698 no 3_656
C12 H21 3.0969 no 3_646
C12 H21 3.4203 no 4_565
C13 H19 3.3638 no 1_455
C13 H25B 3.3469 no 3_656
C13 H28 3.2250 no 1_455
C14 H28 3.5111 no 1_455
C15 H24 3.4980 no 2_456
C15 H26 3.1587 no 3_646
C15 H28 3.2987 no 2_456
C16 H12 3.4500 no 2_557
C16 H18 3.2279 no 3_656
C16 H21 3.3507 no 3_646
C16 H27 3.3029 no 3_646
C17 H21 3.1924 no 3_646
C18 H20 2.9718 no 3_646
C18 H26 3.4399 no 3_646
C18 H28 3.2789 no 2_456
C19 H25C 3.2495 no 1_655
C20 H19 3.3258 no 1_455
C20 H25B 3.5218 no 3_656
C21 H12 3.4083 no 4_564
C21 H19 3.2182 no 1_455
C21 H25B 3.3775 no 3_656
C22 H20 3.3337 no 3_646
C22 H23C 3.4581 no 3_646
C22 H24 2.9193 no 1_455
C22 H28 3.5671 no 1_455
C23 H22 3.4165 no 3_656
C23 H27 3.5504 no 3_646
C23 H29 3.1541 no 3_756
C24 H22 2.9952 no 1_655
C24 H25C 3.4522 no 1_655
C25 H27 3.4352 no 3_546
C26 H19 3.1360 no 1_455
C26 H25A 3.3191 no 3_556
C26 H25B 3.5420 no 3_656
C27 H19 3.0762 no 1_455
C27 H25A 3.1708 no 3_556
C27 H25B 3.4643 no 3_656
C28 H22 3.5634 no 1_655
C28 H25C 2.9308 no 1_655
C29 H20 3.4958 no 3_646
C29 H23B 3.5724 no 3_746
C29 H23C 3.1479 no 3_746
C29 H26 3.2070 no 3_646
C29 H28 3.0328 no 2_456
H9 O1 3.3944 no 3_646
H9 C11 3.1957 no 2_457
H9 C12 3.5272 no 2_457
H9 H11 2.5512 no 2_457
H9 H12 3.2024 no 2_457
H9 H21 3.4798 no 3_646
H9 H23B 3.0550 no 1_455
H9 H27 2.9783 no 3_546
H11 O1 2.6907 no 4_665
H11 C9 3.1712 no 2_557
H11 C12 3.2642 no 2_557
H11 H9 2.5512 no 2_557
H11 H12 2.7503 no 2_557
H11 H18 2.8420 no 3_656
H12 C11 2.9761 no 2_457
H12 C12 3.5904 no 2_457
H12 C16 3.4500 no 2_457
H12 C21 3.4083 no 4_565
H12 H9 3.2024 no 2_557
H12 H11 2.7503 no 2_457
H12 H18 3.1966 no 3_656
H12 H21 3.5532 no 3_646
H12 H21 2.6507 no 4_565
H12 H23B 3.1045 no 2_457
H12 H27 3.3703 no 4_565
H18 C11 2.7353 no 3_646
H18 C12 2.9698 no 3_646
H18 C16 3.2279 no 3_646
H18 H11 2.8420 no 3_646
H18 H12 3.1966 no 3_646
H18 H20 2.9038 no 3_646
H18 H21 3.5686 no 2_556
H18 H23C 3.5280 no 3_646
H19 C6 3.4288 no 1_655
H19 C13 3.3638 no 1_655
H19 C20 3.3258 no 1_655
H19 C21 3.2182 no 1_655
H19 C26 3.1360 no 1_655
H19 C27 3.0762 no 1_655
H19 H25C 3.4279 no 1_655
H19 H26 3.5649 no 1_655
H19 H27 3.4782 no 1_655
H20 C18 2.9718 no 3_656
H20 C22 3.3337 no 3_656
H20 C29 3.4958 no 3_656
H20 H18 2.9038 no 3_656
H20 H22 3.4685 no 3_656
H20 H23A 3.3417 no 1_455
H20 H23B 3.5006 no 1_455
H21 C8 3.3315 no 3_656
H21 C9 3.0582 no 3_656
H21 C11 3.2329 no 3_656
H21 C12 3.0969 no 3_656
H21 C12 3.4203 no 4_564
H21 C16 3.3507 no 3_656
H21 C17 3.1924 no 3_656
H21 H9 3.4798 no 3_656
H21 H12 3.5532 no 3_656
H21 H12 2.6507 no 4_564
H21 H18 3.5686 no 2_456
H21 H29 3.5143 no 2_456
H22 C23 3.4165 no 3_646
H22 C24 2.9952 no 1_455
H22 C28 3.5634 no 1_455
H22 H20 3.4685 no 3_646
H22 H23C 2.6130 no 3_646
H22 H24 2.2783 no 1_455
H22 H28 3.3747 no 1_455
H23A H20 3.3417 no 1_655
H23A H26 3.1519 no 1_655
H23A H27 3.4856 no 3_646
H23B O1 3.4625 no 4_665
H23B C9 3.3804 no 1_655
H23B C29 3.5724 no 3_756
H23B H9 3.0550 no 1_655
H23B H12 3.1045 no 2_557
H23B H20 3.5006 no 1_655
H23B H27 3.2678 no 3_646
H23B H29 2.9359 no 3_756
H23C O1 3.0999 no 4_665
H23C C22 3.4581 no 3_656
H23C C29 3.1479 no 3_756
H23C H18 3.5280 no 3_656
H23C H22 2.6130 no 3_656
H23C H24 3.1335 no 3_756
H23C H26 3.4072 no 1_655
H23C H29 2.5389 no 3_756
H24 O1 3.1540 no 2_556
H24 N3 3.2463 no 1_655
H24 N3 3.4498 no 2_556
H24 C4 3.4586 no 2_556
H24 C5 3.1726 no 2_556
H24 C15 3.4980 no 2_556
H24 C22 2.9193 no 1_655
H24 H22 2.2783 no 1_655
H24 H23C 3.1335 no 3_746
H25A C26 3.3191 no 3_546
H25A C27 3.1708 no 3_546
H25A H26 2.8208 no 3_546
H25A H27 2.5123 no 3_546
H25B C6 3.4165 no 3_646
H25B C13 3.3469 no 3_646
H25B C20 3.5218 no 3_646
H25B C21 3.3775 no 3_646
H25B C26 3.5420 no 3_646
H25B C27 3.4643 no 3_646
H25C C19 3.2495 no 1_455
H25C C24 3.4522 no 1_455
H25C C28 2.9308 no 1_455
H25C H19 3.4279 no 1_455
H25C H28 2.9007 no 1_455
H26 C5 3.3696 no 3_656
H26 C15 3.1587 no 3_656
H26 C18 3.4399 no 3_656
H26 C29 3.2070 no 3_656
H26 H19 3.5649 no 1_455
H26 H23A 3.1519 no 1_455
H26 H23C 3.4072 no 1_455
H26 H25A 2.8208 no 3_556
H26 H29 3.5852 no 3_656
H27 N10 3.1850 no 3_656
H27 C8 3.1916 no 3_656
H27 C16 3.3029 no 3_656
H27 C23 3.5504 no 3_656
H27 C25 3.4352 no 3_556
H27 H9 2.9783 no 3_556
H27 H12 3.3703 no 4_564
H27 H19 3.4782 no 1_455
H27 H23A 3.4856 no 3_656
H27 H23B 3.2678 no 3_656
H27 H25A 2.5123 no 3_556
H28 N2 3.4655 no 1_655
H28 N3 2.9702 no 1_655
H28 C6 3.3492 no 1_655
H28 C7 3.3448 no 1_655
H28 C13 3.2250 no 1_655
H28 C14 3.5111 no 1_655
H28 C15 3.2987 no 2_556
H28 C18 3.2789 no 2_556
H28 C22 3.5671 no 1_655
H28 C29 3.0328 no 2_556
H28 H22 3.3747 no 1_655
H28 H25C 2.9007 no 1_655
H28 H29 3.2317 no 2_556
H29 O1 2.4338 no 2_556
H29 C7 3.0306 no 2_556
H29 C23 3.1541 no 3_746
H29 H21 3.5143 no 2_556
H29 H23B 2.9359 no 3_746
H29 H23C 2.5389 no 3_746
H29 H26 3.5852 no 3_646
H29 H28 3.2317 no 2_456

loop_
_geom_torsion_atom_site_label_1
_geom_torsion_atom_site_label_2
_geom_torsion_atom_site_label_3
_geom_torsion_atom_site_label_4
_geom_torsion
_geom_torsion_publ_flag
C4 N2 C7 O1 -4.8(6) no
C4 N2 C7 C13 174.3(3) no
C7 N2 C4 C5 -105.5(4) no
C7 N2 C4 C19 71.7(5) no
C4 N2 C14 N10 6.7(6) no
C4 N2 C14 C6 -174.7(3) no
C14 N2 C4 C5 70.4(5) no
C14 N2 C4 C19 -112.3(4) no
C7 N2 C14 N10 -176.9(3) no
C7 N2 C14 C6 1.7(4) no
C14 N2 C7 O1 178.8(4) no
C14 N2 C7 C13 -2.2(4) no
C5 N3 C22 C18 -1.3(6) no
C22 N3 C5 C4 -179.0(4) no
C22 N3 C5 C15 0.6(5) no
C8 N10 C14 N2 178.0(3) no
C8 N10 C14 C6 -0.1(7) no
C14 N10 C8 C16 -103.9(4) no
C14 N10 C8 C17 82.5(5) no
N2 C4 C5 N3 -3.2(5) no
N2 C4 C5 C15 177.2(3) no
N2 C4 C19 C28 -177.1(3) no
C5 C4 C19 C28 0.1(6) no
C19 C4 C5 N3 179.6(4) no
C19 C4 C5 C15 -0.1(6) no
N3 C5 C15 C24 179.5(3) no
N3 C5 C15 C29 0.4(6) no
C4 C5 C15 C24 -0.8(5) no
C4 C5 C15 C29 -180.0(3) no
C13 C6 C14 N2 -0.4(4) no
C13 C6 C14 N10 177.9(4) no
C14 C6 C13 C7 -0.8(4) no
C14 C6 C13 C21 -178.1(3) no
C13 C6 C20 C26 -0.1(6) no
C20 C6 C13 C7 178.1(4) no
C20 C6 C13 C21 0.9(6) no
C14 C6 C20 C26 178.5(4) no
C20 C6 C14 N2 -179.2(4) no
C20 C6 C14 N10 -0.9(8) no
O1 C7 C13 C6 -179.2(4) no
O1 C7 C13 C21 -2.1(7) no
N2 C7 C13 C6 1.8(4) no
N2 C7 C13 C21 178.8(4) no
N10 C8 C16 C11 -175.5(3) no
N10 C8 C16 C23 4.6(5) no
N10 C8 C17 C9 174.9(3) no
N10 C8 C17 C25 -3.1(6) no
C16 C8 C17 C9 1.6(6) no
C16 C8 C17 C25 -176.3(3) no
C17 C8 C16 C11 -2.0(6) no
C17 C8 C16 C23 178.1(3) no
C12 C9 C17 C8 0.1(6) no
C12 C9 C17 C25 178.1(4) no
C17 C9 C12 C11 -1.4(6) no
C12 C11 C16 C8 0.6(6) no
C12 C11 C16 C23 -179.4(4) no
C16 C11 C12 C9 1.1(6) no
C6 C13 C21 C27 -1.0(6) no
C7 C13 C21 C27 -177.7(4) no
C5 C15 C24 C28 1.7(6) no
C5 C15 C29 C18 -0.8(6) no
C24 C15 C29 C18 -179.9(4) no
C29 C15 C24 C28 -179.2(4) no
C22 C18 C29 C15 0.2(6) no
C29 C18 C22 N3 0.9(7) no
C4 C19 C28 C24 0.8(6) no
C6 C20 C26 C27 -0.3(6) no
C13 C21 C27 C26 0.5(6) no
C15 C24 C28 C19 -1.7(7) no
C20 C26 C27 C21 0.1(7) no
